data_6000049
loop_
_publ_author_name
'Leineweber, A.'
'Jacobs, H.'
'Ehrenberg, H.'

_publ_section_title
;
 Crystal structure of Ni(NH3)Cl-2 and Ni(NH3)Br-2
;
_journal_name_full 'Zeitschrift Fur Anorganische Und Allgemeine Chemie'
_journal_page_first 2146
_journal_page_last 2152
_journal_paper_doi 10.1002/1521-3749(200010)626:10<2146::AID-ZAAC2146>3.0.CO;2-H
_journal_volume 626
_journal_year 2000
_chemical_formula_sum 'Cl2 H3 N Ni'
_space_group_name_H-M_alt I2/m
_cell_angle_alpha 90.000
_cell_angle_beta 106.301
_cell_angle_gamma 90.000
_cell_length_a 14.8976
_cell_length_b 3.5625
_cell_length_c 13.9229
_cell_volume 709.22
_cod_database_code 6000049

loop_
_atom_site_label
_atom_site_fract_x
_atom_site_fract_y
_atom_site_fract_z
? ? ? ?
